data_7240208
loop_
_publ_author_name
'Hao, Yucheng'
'Pan, Yang'
'Lin, Yuan'
'He, Linbo'
'Ge, Guangjie'
'Ruan, Yu'
'Zhou, Haida'
'Xue, Yang'
'Koirala, Kisan'

_publ_section_title
;
 Highly Porous Aluminophosphates with Unique Three Dimensional Open
 Framework Structures from Mild Hydrothermal Syntheses
;
_journal_name_full CrystEngComm
_journal_paper_doi 10.1039/D0CE00075B
_journal_year 2020
_chemical_formula_sum 'Al H Na O5 P'
_chemical_formula_weight 161.94
_chemical_name_systematic 'b-H Al Na O5 P'
_space_group_crystal_system tetragonal
_space_group_IT_number 139
_space_group_name_Hall '-I 4 2'
_space_group_name_H-M_alt 'I 4/m m m'
_audit_creation_method SHELXL-2014/7
_audit_update_record
;
2020-03-18 deposited with the CCDC.	2020-03-25 downloaded from the CCDC.
;
_cell_angle_alpha 90
_cell_angle_beta 90
_cell_angle_gamma 90
_cell_formula_units_Z 4
_cell_length_a 6.1977(2)
_cell_length_b 6.1977(2)
_cell_length_c 10.3826(9)
_cell_measurement_reflns_used 513
_cell_measurement_temperature 293(2)
_cell_measurement_theta_max 29.6750
_cell_measurement_theta_min 3.8210
_cell_volume 398.81(4)
_computing_structure_refinement 'SHELXL-2014/7 (Sheldrick, 2014)'
_diffrn_ambient_temperature 293(2)
_diffrn_measured_fraction_theta_full 1.000
_diffrn_measured_fraction_theta_max 0.800
_diffrn_measurement_device_type 'ROD, Synergy Custom DW system, HyPix'
_diffrn_measurement_method '\w scans'
_diffrn_radiation_type MoK\a
_diffrn_radiation_wavelength 0.71073
_diffrn_reflns_av_R_equivalents 0.0201
_diffrn_reflns_av_unetI/netI 0.0179
_diffrn_reflns_Laue_measured_fraction_full 1.000
_diffrn_reflns_Laue_measured_fraction_max 0.800
_diffrn_reflns_limit_h_max 6
_diffrn_reflns_limit_h_min -8
_diffrn_reflns_limit_k_max 8
_diffrn_reflns_limit_k_min -5
_diffrn_reflns_limit_l_max 12
_diffrn_reflns_limit_l_min -11
_diffrn_reflns_number 629
_diffrn_reflns_point_group_measured_fraction_full 1.000
_diffrn_reflns_point_group_measured_fraction_max 0.800
_diffrn_reflns_theta_full 25.242
_diffrn_reflns_theta_max 29.730
_diffrn_reflns_theta_min 3.829
_exptl_absorpt_coefficient_mu 0.920
_exptl_absorpt_correction_T_max 1.00000
_exptl_absorpt_correction_T_min 0.94706
_exptl_absorpt_correction_type multi-scan
_exptl_crystal_colour colorless
_exptl_crystal_density_diffrn 2.680
_exptl_crystal_description block
_exptl_crystal_F_000 316
_exptl_crystal_size_max 0.06
_exptl_crystal_size_mid 0.04
_exptl_crystal_size_min 0.02
_refine_diff_density_max 2.007
_refine_diff_density_min -1.136
_refine_diff_density_rms 0.274
_refine_ls_extinction_method none
_refine_ls_goodness_of_fit_ref 1.368
_refine_ls_hydrogen_treatment undef
_refine_ls_matrix_type full
_refine_ls_number_parameters 25
_refine_ls_number_reflns 160
_refine_ls_number_restraints 30
_refine_ls_restrained_S_all 1.325
_refine_ls_R_factor_all 0.0715
_refine_ls_R_factor_gt 0.0700
_refine_ls_shift/su_max 0.000
_refine_ls_shift/su_mean 0.000
_refine_ls_structure_factor_coef Fsqd
_refine_ls_weighting_details 'w=1/[\s^2^(Fo^2^)+(0.0752P)^2^+9.9917P] where P=(Fo^2^+2Fc^2^)/3'
_refine_ls_weighting_scheme calc
_refine_ls_wR_factor_gt 0.1846
_refine_ls_wR_factor_ref 0.1856
_reflns_Friedel_coverage 0.000
_reflns_number_gt 153
_reflns_number_total 160
_reflns_threshold_expression 'I > 2\s(I)'
_cod_data_source_file d0ce00075b2.cif
_cod_data_source_block b
_cod_original_formula_sum 'H Al Na O5 P'
_cod_database_code 7240208
_shelx_shelxl_version_number 2014/7
_shelx_space_group_comment
;
The symmetry employed for this shelxl refinement is uniquely defined
by the following loop, which should always be used as a source of
symmetry information in preference to the above space-group names.
They are only intended as comments.
;

loop_
_space_group_symop_operation_xyz
'x, y, z'
'-x, -y, z'
'-y, x, z'
'y, -x, z'
'-x, y, -z'
'x, -y, -z'
'y, x, -z'
'-y, -x, -z'
'x+1/2, y+1/2, z+1/2'
'-x+1/2, -y+1/2, z+1/2'
'-y+1/2, x+1/2, z+1/2'
'y+1/2, -x+1/2, z+1/2'
'-x+1/2, y+1/2, -z+1/2'
'x+1/2, -y+1/2, -z+1/2'
'y+1/2, x+1/2, -z+1/2'
'-y+1/2, -x+1/2, -z+1/2'
'-x, -y, -z'
'x, y, -z'
'y, -x, -z'
'-y, x, -z'
'x, -y, z'
'-x, y, z'
'-y, -x, z'
'y, x, z'
'-x+1/2, -y+1/2, -z+1/2'
'x+1/2, y+1/2, -z+1/2'
'y+1/2, -x+1/2, -z+1/2'
'-y+1/2, x+1/2, -z+1/2'
'x+1/2, -y+1/2, z+1/2'
'-x+1/2, y+1/2, z+1/2'
'-y+1/2, -x+1/2, z+1/2'
'y+1/2, x+1/2, z+1/2'

loop_
_atom_site_label
_atom_site_type_symbol
_atom_site_fract_x
_atom_site_fract_y
_atom_site_fract_z
_atom_site_U_iso_or_equiv
_atom_site_adp_type
_atom_site_occupancy
_atom_site_site_symmetry_order
_atom_site_calc_flag
_atom_site_refinement_flags_posn
_atom_site_refinement_flags_adp
_atom_site_refinement_flags_occupancy
_atom_site_disorder_assembly
_atom_site_disorder_group
P1 P 0.5000 0.0000 0.2500 0.0055(10) Uani 1 8 d S T P . .
Al1 Al 0.5000 0.5000 0.3204(4) 0.0086(11) Uani 1 8 d S T P . .
O1 O 0.5000 0.5000 0.5000 0.0011(19) Uani 1 16 d S TU P . .
O2 O 0.5000 0.5000 0.1447(9) 0.0031(18) Uani 1 8 d S TU P . .
O3 O 0.5000 0.1975(8) 0.3380(5) 0.0038(12) Uani 0.874 2 d S TU P . .
Na1 Na 0.7831(11) 0.2169(11) 0.5000 0.012(2) Uani 0.4 4 d S TU P . .
Na2 Na 1.0000 0.285(6) 0.5000 0.007(7) Uani 0.1 4 d S TU P . .

loop_
_atom_site_aniso_label
_atom_site_aniso_U_11
_atom_site_aniso_U_22
_atom_site_aniso_U_33
_atom_site_aniso_U_23
_atom_site_aniso_U_13
_atom_site_aniso_U_12
P1 0.0053(12) 0.0053(12) 0.0061(16) 0.000 0.000 0.000
Al1 0.0082(14) 0.0082(14) 0.009(2) 0.000 0.000 0.000
O1 0.0014(19) 0.0014(19) 0.001(2) 0.000 0.000 0.000
O2 0.004(2) 0.004(2) 0.002(3) 0.000 0.000 0.000
O3 0.005(2) 0.001(2) 0.006(2) -0.0014(16) 0.000 0.000
Na1 0.018(3) 0.018(3) 0.002(3) 0.000 0.000 0.011(3)
Na2 0.019(10) 0.001(10) 0.001(10) 0.000 0.000 0.000

loop_
_atom_type_symbol
_atom_type_description
_atom_type_scat_dispersion_real
_atom_type_scat_dispersion_imag
_atom_type_scat_source
Al Al 0.0645 0.0514 'International Tables Vol C Tables 4.2.6.8 and 6.1.1.4'
Na Na 0.0362 0.0249 'International Tables Vol C Tables 4.2.6.8 and 6.1.1.4'
O O 0.0106 0.0060 'International Tables Vol C Tables 4.2.6.8 and 6.1.1.4'
P P 0.1023 0.0942 'International Tables Vol C Tables 4.2.6.8 and 6.1.1.4'

loop_
_geom_angle_atom_site_label_1
_geom_angle_atom_site_label_2
_geom_angle_atom_site_label_3
_geom_angle
_geom_angle_site_symmetry_1
_geom_angle_site_symmetry_3
_geom_angle_publ_flag
O3 P1 O3 106.5(4) 28_545 27 ?
O3 P1 O3 110.97(19) 28_545 2_655 ?
O3 P1 O3 110.97(19) 27 2_655 ?
O3 P1 O3 110.97(19) 28_545 . ?
O3 P1 O3 110.97(19) 27 . ?
O3 P1 O3 106.5(4) 2_655 . ?
O3 P1 Na2 153.9(7) 28_545 3_645 ?
O3 P1 Na2 99.6(7) 27 3_645 ?
O3 P1 Na2 57.8(3) 2_655 3_645 ?
O3 P1 Na2 57.8(3) . 3_645 ?
O3 P1 Na2 57.8(3) 28_545 9_444 ?
O3 P1 Na2 57.8(3) 27 9_444 ?
O3 P1 Na2 99.6(7) 2_655 9_444 ?
O3 P1 Na2 153.9(7) . 9_444 ?
Na2 P1 Na2 142.3(8) 3_645 9_444 ?
O3 P1 Na2 99.6(7) 28_545 19_566 ?
O3 P1 Na2 153.9(7) 27 19_566 ?
O3 P1 Na2 57.8(3) 2_655 19_566 ?
O3 P1 Na2 57.8(3) . 19_566 ?
Na2 P1 Na2 54.4(13) 3_645 19_566 ?
Na2 P1 Na2 142.3(9) 9_444 19_566 ?
O3 P1 Na2 57.8(3) 28_545 25_655 ?
O3 P1 Na2 57.8(3) 27 25_655 ?
O3 P1 Na2 153.9(7) 2_655 25_655 ?
O3 P1 Na2 99.6(7) . 25_655 ?
Na2 P1 Na2 142.3(9) 3_645 25_655 ?
Na2 P1 Na2 54.4(13) 9_444 25_655 ?
Na2 P1 Na2 142.3(8) 19_566 25_655 ?
O3 P1 Na1 150.2(2) 28_545 . ?
O3 P1 Na1 92.47(19) 27 . ?
O3 P1 Na1 81.98(18) 2_655 . ?
O3 P1 Na1 39.5(2) . . ?
Na2 P1 Na1 24.2(2) 3_645 . ?
Na2 P1 Na1 149.02(13) 9_444 . ?
Na2 P1 Na1 63.8(6) 19_566 . ?
Na2 P1 Na1 119.8(5) 25_655 . ?
O3 P1 Na1 39.5(2) 28_545 9_444 ?
O3 P1 Na1 81.98(18) 27 9_444 ?
O3 P1 Na1 92.47(19) 2_655 9_444 ?
O3 P1 Na1 150.2(2) . 9_444 ?
Na2 P1 Na1 149.02(13) 3_645 9_444 ?
Na2 P1 Na1 24.2(2) 9_444 9_444 ?
Na2 P1 Na1 119.8(5) 19_566 9_444 ?
Na2 P1 Na1 63.8(6) 25_655 9_444 ?
Na1 P1 Na1 170.2(3) . 9_444 ?
O3 P1 Na1 150.2(2) 28_545 3_645 ?
O3 P1 Na1 92.47(19) 27 3_645 ?
O3 P1 Na1 39.5(2) 2_655 3_645 ?
O3 P1 Na1 81.98(18) . 3_645 ?
Na2 P1 Na1 24.2(2) 3_645 3_645 ?
Na2 P1 Na1 119.8(5) 9_444 3_645 ?
Na2 P1 Na1 63.8(6) 19_566 3_645 ?
Na2 P1 Na1 149.02(13) 25_655 3_645 ?
Na1 P1 Na1 46.4(3) . 3_645 ?
Na1 P1 Na1 125.43(2) 9_444 3_645 ?
O3 P1 Na1 81.98(18) 28_545 27 ?
O3 P1 Na1 39.5(2) 27 27 ?
O3 P1 Na1 92.47(19) 2_655 27 ?
O3 P1 Na1 150.2(2) . 27 ?
Na2 P1 Na1 119.8(5) 3_645 27 ?
Na2 P1 Na1 24.2(2) 9_444 27 ?
Na2 P1 Na1 149.02(13) 19_566 27 ?
Na2 P1 Na1 63.8(6) 25_655 27 ?
Na1 P1 Na1 125.43(2) . 27 ?
Na1 P1 Na1 46.4(3) 9_444 27 ?
Na1 P1 Na1 100.01(2) 3_645 27 ?
O2 Al1 O1 180.0 . . ?
O2 Al1 O3 95.6(2) . . ?
O1 Al1 O3 84.4(2) . . ?
O2 Al1 O3 95.6(2) . 3_655 ?
O1 Al1 O3 84.4(2) . 3_655 ?
O3 Al1 O3 89.46(4) . 3_655 ?
O2 Al1 O3 95.6(2) . 2_665 ?
O1 Al1 O3 84.4(2) . 2_665 ?
O3 Al1 O3 168.9(4) . 2_665 ?
O3 Al1 O3 89.46(4) 3_655 2_665 ?
O2 Al1 O3 95.6(2) . 4_565 ?
O1 Al1 O3 84.4(2) . 4_565 ?
O3 Al1 O3 89.46(4) . 4_565 ?
O3 Al1 O3 168.9(4) 3_655 4_565 ?
O3 Al1 O3 89.46(4) 2_665 4_565 ?
O2 Al1 Na1 126.92(13) . 3_655 ?
O1 Al1 Na1 53.08(13) . 3_655 ?
O3 Al1 Na1 120.3(2) . 3_655 ?
O3 Al1 Na1 51.62(13) 3_655 3_655 ?
O3 Al1 Na1 51.62(13) 2_665 3_655 ?
O3 Al1 Na1 120.3(2) 4_565 3_655 ?
O2 Al1 Na1 126.92(13) . . ?
O1 Al1 Na1 53.08(13) . . ?
O3 Al1 Na1 51.62(13) . . ?
O3 Al1 Na1 51.62(13) 3_655 . ?
O3 Al1 Na1 120.3(2) 2_665 . ?
O3 Al1 Na1 120.3(2) 4_565 . ?
Na1 Al1 Na1 68.85(13) 3_655 . ?
O2 Al1 Na1 126.92(13) . 17_666 ?
O1 Al1 Na1 53.08(13) . 17_666 ?
O3 Al1 Na1 120.3(2) . 17_666 ?
O3 Al1 Na1 120.3(2) 3_655 17_666 ?
O3 Al1 Na1 51.62(13) 2_665 17_666 ?
O3 Al1 Na1 51.62(13) 4_565 17_666 ?
Na1 Al1 Na1 68.85(13) 3_655 17_666 ?
Na1 Al1 Na1 106.2(3) . 17_666 ?
O2 Al1 Na1 126.92(13) . 19_566 ?
O1 Al1 Na1 53.08(13) . 19_566 ?
O3 Al1 Na1 51.62(13) . 19_566 ?
O3 Al1 Na1 120.3(2) 3_655 19_566 ?
O3 Al1 Na1 120.3(2) 2_665 19_566 ?
O3 Al1 Na1 51.62(13) 4_565 19_566 ?
Na1 Al1 Na1 106.2(3) 3_655 19_566 ?
Na1 Al1 Na1 68.85(13) . 19_566 ?
Na1 Al1 Na1 68.85(13) 17_666 19_566 ?
Al1 O1 Al1 180.0 17_666 . ?
Al1 O1 Na1 90.000(2) 17_666 19_566 ?
Al1 O1 Na1 90.000(3) . 19_566 ?
Al1 O1 Na1 90.000(2) 17_666 3_655 ?
Al1 O1 Na1 90.000(2) . 3_655 ?
Na1 O1 Na1 180.0(2) 19_566 3_655 ?
Al1 O1 Na1 90.0 17_666 . ?
Al1 O1 Na1 90.0 . . ?
Na1 O1 Na1 90.0 19_566 . ?
Na1 O1 Na1 90.0 3_655 . ?
Al1 O1 Na1 90.0 17_666 17_666 ?
Al1 O1 Na1 90.0 . 17_666 ?
Na1 O1 Na1 90.0 19_566 17_666 ?
Na1 O1 Na1 90.0 3_655 17_666 ?
Na1 O1 Na1 180.0 . 17_666 ?
Al1 O2 Na2 130.4(6) . 11_544 ?
Al1 O2 Na2 130.4(6) . 25_655 ?
Na2 O2 Na2 65.2(7) 11_544 25_655 ?
Al1 O2 Na2 130.4(6) . 27_565 ?
Na2 O2 Na2 99.2(12) 11_544 27_565 ?
Na2 O2 Na2 65.2(7) 25_655 27_565 ?
Al1 O2 Na2 130.4(6) . 9_454 ?
Na2 O2 Na2 65.2(7) 11_544 9_454 ?
Na2 O2 Na2 99.2(12) 25_655 9_454 ?
Na2 O2 Na2 65.2(7) 27_565 9_454 ?
Al1 O2 Na1 128.3(2) . 11_544 ?
Na2 O2 Na1 34.48(15) 11_544 11_544 ?
Na2 O2 Na1 34.48(15) 25_655 11_544 ?
Na2 O2 Na1 91.2(6) 27_565 11_544 ?
Na2 O2 Na1 91.2(6) 9_454 11_544 ?
Al1 O2 Na1 128.3(2) . 27_565 ?
Na2 O2 Na1 91.2(6) 11_544 27_565 ?
Na2 O2 Na1 91.2(6) 25_655 27_565 ?
Na2 O2 Na1 34.48(15) 27_565 27_565 ?
Na2 O2 Na1 34.48(15) 9_454 27_565 ?
Na1 O2 Na1 103.4(4) 11_544 27_565 ?
Al1 O2 Na1 128.3(2) . 25_655 ?
Na2 O2 Na1 91.2(6) 11_544 25_655 ?
Na2 O2 Na1 34.48(15) 25_655 25_655 ?
Na2 O2 Na1 34.48(15) 27_565 25_655 ?
Na2 O2 Na1 91.2(6) 9_454 25_655 ?
Na1 O2 Na1 67.4(2) 11_544 25_655 ?
Na1 O2 Na1 67.4(2) 27_565 25_655 ?
Al1 O2 Na1 128.3(2) . 9_454 ?
Na2 O2 Na1 34.48(15) 11_544 9_454 ?
Na2 O2 Na1 91.2(6) 25_655 9_454 ?
Na2 O2 Na1 91.2(6) 27_565 9_454 ?
Na2 O2 Na1 34.48(15) 9_454 9_454 ?
Na1 O2 Na1 67.4(2) 11_544 9_454 ?
Na1 O2 Na1 67.4(2) 27_565 9_454 ?
Na1 O2 Na1 103.4(4) 25_655 9_454 ?
P1 O3 Al1 137.7(3) . . ?
P1 O3 Na1 116.9(3) . . ?
Al1 O3 Na1 91.0(2) . . ?
P1 O3 Na1 116.9(3) . 19_566 ?
Al1 O3 Na1 91.0(2) . 19_566 ?
Na1 O3 Na1 92.3(3) . 19_566 ?
P1 O3 Na2 90.59(19) . 3_645 ?
Al1 O3 Na2 124.0(4) . 3_645 ?
Na1 O3 Na2 33.4(5) . 3_645 ?
Na1 O3 Na2 86.7(7) 19_566 3_645 ?
P1 O3 Na2 90.59(19) . 19_566 ?
Al1 O3 Na2 124.0(4) . 19_566 ?
Na1 O3 Na2 86.7(7) . 19_566 ?
Na1 O3 Na2 33.4(5) 19_566 19_566 ?
Na2 O3 Na2 65.3(14) 3_645 19_566 ?
Na2 Na1 Na2 125(3) 3_645 . ?
Na2 Na1 O2 68.7(11) 3_645 25_655 ?
Na2 Na1 O2 68.7(11) . 25_655 ?
Na2 Na1 O2 68.7(11) 3_645 9_545 ?
Na2 Na1 O2 68.7(11) . 9_545 ?
O2 Na1 O2 76.6(4) 25_655 9_545 ?
Na2 Na1 O3 74.8(10) 3_645 . ?
Na2 Na1 O3 134.7(3) . . ?
O2 Na1 O3 86.80(18) 25_655 . ?
O2 Na1 O3 143.2(3) 9_545 . ?
Na2 Na1 O3 134.7(3) 3_645 20_656 ?
Na2 Na1 O3 74.8(10) . 20_656 ?
O2 Na1 O3 143.2(3) 25_655 20_656 ?
O2 Na1 O3 86.80(18) 9_545 20_656 ?
O3 Na1 O3 123.3(4) . 20_656 ?
Na2 Na1 O3 134.7(3) 3_645 3_655 ?
Na2 Na1 O3 74.8(10) . 3_655 ?
O2 Na1 O3 86.80(18) 25_655 3_655 ?
O2 Na1 O3 143.2(3) 9_545 3_655 ?
O3 Na1 O3 66.0(3) . 3_655 ?
O3 Na1 O3 87.4(3) 20_656 3_655 ?
Na2 Na1 O3 74.8(10) 3_645 18_556 ?
Na2 Na1 O3 134.7(3) . 18_556 ?
O2 Na1 O3 143.2(3) 25_655 18_556 ?
O2 Na1 O3 86.80(18) 9_545 18_556 ?
O3 Na1 O3 87.4(3) . 18_556 ?
O3 Na1 O3 66.0(3) 20_656 18_556 ?
O3 Na1 O3 123.3(4) 3_655 18_556 ?
Na2 Na1 O1 117.6(14) 3_645 . ?
Na2 Na1 O1 117.6(14) . . ?
O2 Na1 O1 141.7(2) 25_655 . ?
O2 Na1 O1 141.7(2) 9_545 . ?
O3 Na1 O1 61.6(2) . . ?
O3 Na1 O1 61.6(2) 20_656 . ?
O3 Na1 O1 61.6(2) 3_655 . ?
O3 Na1 O1 61.6(2) 18_556 . ?
Na2 Na1 Na1 107.4(14) 3_645 19_666 ?
Na2 Na1 Na1 17.4(14) . 19_666 ?
O2 Na1 Na1 56.31(12) 25_655 19_666 ?
O2 Na1 Na1 56.31(12) 9_545 19_666 ?
O3 Na1 Na1 136.14(15) . 19_666 ?
O3 Na1 Na1 87.2(2) 20_656 19_666 ?
O3 Na1 Na1 87.2(2) 3_655 19_666 ?
O3 Na1 Na1 136.14(15) 18_556 19_666 ?
O1 Na1 Na1 135.000(2) . 19_666 ?
Na2 Na1 Na1 17.4(14) 3_645 3_645 ?
Na2 Na1 Na1 107.4(14) . 3_645 ?
O2 Na1 Na1 56.31(12) 25_655 3_645 ?
O2 Na1 Na1 56.31(12) 9_545 3_645 ?
O3 Na1 Na1 87.2(2) . 3_645 ?
O3 Na1 Na1 136.14(15) 20_656 3_645 ?
O3 Na1 Na1 136.14(15) 3_655 3_645 ?
O3 Na1 Na1 87.2(2) 18_556 3_645 ?
O1 Na1 Na1 135.000(3) . 3_645 ?
Na1 Na1 Na1 90.000(1) 19_666 3_645 ?
Na2 Na1 Al1 111.7(11) 3_645 17_666 ?
Na2 Na1 Al1 111.7(11) . 17_666 ?
O2 Na1 Al1 178.6(3) 25_655 17_666 ?
O2 Na1 Al1 104.76(18) 9_545 17_666 ?
O3 Na1 Al1 92.0(3) . 17_666 ?
O3 Na1 Al1 37.36(16) 20_656 17_666 ?
O3 Na1 Al1 92.0(3) 3_655 17_666 ?
O3 Na1 Al1 37.36(16) 18_556 17_666 ?
O1 Na1 Al1 36.92(13) . 17_666 ?
Na1 Na1 Al1 124.43(7) 19_666 17_666 ?
Na1 Na1 Al1 124.43(7) 3_645 17_666 ?
Na1 Na2 Na1 145(3) . 19_666 ?
Na1 Na2 O2 76.8(12) . 25_655 ?
Na1 Na2 O2 76.8(12) 19_666 25_655 ?
Na1 Na2 O2 76.8(12) . 9_545 ?
Na1 Na2 O2 76.8(12) 19_666 9_545 ?
O2 Na2 O2 80.8(12) 25_655 9_545 ?
Na1 Na2 O3 129.4(7) . 19_666 ?
Na1 Na2 O3 71.9(6) 19_666 19_666 ?
O2 Na2 O3 148.4(7) 25_655 19_666 ?
O2 Na2 O3 88.3(2) 9_545 19_666 ?
Na1 Na2 O3 71.9(6) . 20_656 ?
Na1 Na2 O3 129.4(7) 19_666 20_656 ?
O2 Na2 O3 148.4(7) 25_655 20_656 ?
O2 Na2 O3 88.3(2) 9_545 20_656 ?
O3 Na2 O3 59.4(6) 19_666 20_656 ?
Na1 Na2 O3 71.9(6) . 3_655 ?
Na1 Na2 O3 129.4(7) 19_666 3_655 ?
O2 Na2 O3 88.3(2) 25_655 3_655 ?
O2 Na2 O3 148.4(7) 9_545 3_655 ?
O3 Na2 O3 114.7(14) 19_666 3_655 ?
O3 Na2 O3 85.8(9) 20_656 3_655 ?
Na1 Na2 O3 129.4(7) . 4_665 ?
Na1 Na2 O3 71.9(6) 19_666 4_665 ?
O2 Na2 O3 88.3(2) 25_655 4_665 ?
O2 Na2 O3 148.4(7) 9_545 4_665 ?
O3 Na2 O3 85.8(9) 19_666 4_665 ?
O3 Na2 O3 114.7(14) 20_656 4_665 ?
O3 Na2 O3 59.4(6) 3_655 4_665 ?
Na1 Na2 Na2 27.6(14) . 3_645 ?
Na1 Na2 Na2 117.6(14) 19_666 3_645 ?
O2 Na2 Na2 57.4(3) 25_655 3_645 ?
O2 Na2 Na2 57.4(3) 9_545 3_645 ?
O3 Na2 Na2 137.0(4) 19_666 3_645 ?
O3 Na2 Na2 91.8(6) 20_656 3_645 ?
O3 Na2 Na2 91.8(6) 3_655 3_645 ?
O3 Na2 Na2 137.0(4) 4_665 3_645 ?
Na1 Na2 Na2 117.6(14) . 19_666 ?
Na1 Na2 Na2 27.6(14) 19_666 19_666 ?
O2 Na2 Na2 57.4(3) 25_655 19_666 ?
O2 Na2 Na2 57.4(3) 9_545 19_666 ?
O3 Na2 Na2 91.8(6) 19_666 19_666 ?
O3 Na2 Na2 137.0(4) 20_656 19_666 ?
O3 Na2 Na2 137.0(4) 3_655 19_666 ?
O3 Na2 Na2 91.8(6) 4_665 19_666 ?
Na2 Na2 Na2 90.000(3) 3_645 19_666 ?
Na1 Na2 Na2 107.4(14) . 17_766 ?
Na1 Na2 Na2 107.4(15) 19_666 17_766 ?
O2 Na2 Na2 139.6(6) 25_655 17_766 ?
O2 Na2 Na2 139.6(6) 9_545 17_766 ?
O3 Na2 Na2 57.3(7) 19_666 17_766 ?
O3 Na2 Na2 57.3(7) 20_656 17_766 ?
O3 Na2 Na2 57.3(7) 3_655 17_766 ?
O3 Na2 Na2 57.3(7) 4_665 17_766 ?
Na2 Na2 Na2 135.000(4) 3_645 17_766 ?
Na2 Na2 Na2 135.000(4) 19_666 17_766 ?
Na1 Na2 P1 97.9(5) . 9 ?
Na1 Na2 P1 97.9(5) 19_666 9 ?
O2 Na2 P1 157.6(12) 25_655 9 ?
O2 Na2 P1 76.79(18) 9_545 9 ?
O3 Na2 P1 31.6(2) 19_666 9 ?
O3 Na2 P1 31.6(2) 20_656 9 ?
O3 Na2 P1 111.0(11) 3_655 9 ?
O3 Na2 P1 111.0(11) 4_665 9 ?
Na2 Na2 P1 108.8(4) 3_645 9 ?
Na2 Na2 P1 108.8(4) 19_666 9 ?
Na2 Na2 P1 62.8(6) 17_766 9 ?

loop_
_geom_bond_atom_site_label_1
_geom_bond_atom_site_label_2
_geom_bond_distance
_geom_bond_site_symmetry_2
_geom_bond_publ_flag
P1 O3 1.527(5) 28_545 ?
P1 O3 1.527(5) 27 ?
P1 O3 1.527(5) 2_655 ?
P1 O3 1.527(5) . ?
P1 Na2 2.918(17) 3_645 ?
P1 Na2 2.918(17) 9_444 ?
P1 Na2 2.918(17) 19_566 ?
P1 Na2 2.918(17) 25_655 ?
P1 Na1 3.4093(9) . ?
P1 Na1 3.4093(9) 9_444 ?
P1 Na1 3.4093(9) 3_645 ?
P1 Na1 3.4093(9) 27 ?
Al1 O2 1.825(10) . ?
Al1 O1 1.864(4) . ?
Al1 O3 1.884(5) . ?
Al1 O3 1.884(5) 3_655 ?
Al1 O3 1.884(5) 2_665 ?
Al1 O3 1.884(5) 4_565 ?
Al1 Na1 3.104(8) 3_655 ?
Al1 Na1 3.104(8) . ?
Al1 Na1 3.104(8) 17_666 ?
Al1 Na1 3.104(8) 19_566 ?
O1 Al1 1.864(4) 17_666 ?
O1 Na1 2.482(10) 19_566 ?
O1 Na1 2.482(10) 3_655 ?
O1 Na1 2.482(10) . ?
O1 Na1 2.482(10) 17_666 ?
O2 Na2 2.32(3) 11_544 ?
O2 Na2 2.32(3) 25_655 ?
O2 Na2 2.32(3) 27_565 ?
O2 Na2 2.32(3) 9_454 ?
O2 Na1 2.423(10) 11_544 ?
O2 Na1 2.423(10) 27_565 ?
O2 Na1 2.423(10) 25_655 ?
O2 Na1 2.423(10) 9_454 ?
O3 Na1 2.434(6) . ?
O3 Na1 2.434(6) 19_566 ?
O3 Na2 2.47(2) 3_645 ?
O3 Na2 2.47(2) 19_566 ?
Na1 Na2 1.409(12) 3_645 ?
Na1 Na2 1.409(12) . ?
Na1 O2 2.423(10) 25_655 ?
Na1 O2 2.423(10) 9_545 ?
Na1 O3 2.434(6) 20_656 ?
Na1 O3 2.434(6) 3_655 ?
Na1 O3 2.434(6) 18_556 ?
Na1 Na1 2.688(14) 19_666 ?
Na1 Na1 2.688(14) 3_645 ?
Na1 Al1 3.104(8) 17_666 ?
Na2 Na1 1.409(12) 19_666 ?
Na2 O2 2.32(3) 25_655 ?
Na2 O2 2.32(3) 9_545 ?
Na2 O3 2.47(2) 19_666 ?
Na2 O3 2.47(2) 20_656 ?
Na2 O3 2.47(2) 3_655 ?
Na2 O3 2.47(2) 4_665 ?
Na2 Na2 2.50(5) 3_645 ?
Na2 Na2 2.50(5) 19_666 ?
Na2 Na2 2.67(7) 17_766 ?
Na2 P1 2.918(17) 9 ?
